data_4316994
loop_
_publ_author_name
'Albert Escuer'
'Beatriz Cordero'
'Merc\`e Font-Bardia'
'Teresa Calvet'

_publ_section_title
;
 Anionic Tuning of the Dimensionality in Copper Oximato Chemistry
;
_journal_name_full 'Inorganic Chemistry'
_journal_page_first 9752
_journal_page_last 9754
_journal_paper_doi 10.1021/ic101636r
_journal_volume 49
_journal_year 2010
_chemical_formula_moiety '2(C22 H24 Cu3 N9 O8), 7(Ch4 O)'
_chemical_formula_sum 'C51 H76 Cu6 N18 O23'
_chemical_formula_weight 1690.54
_chemical_name_systematic
;
 ?
;
_space_group_IT_number 2
_symmetry_cell_setting triclinic
_symmetry_space_group_name_Hall '-P 1'
_symmetry_space_group_name_H-M 'P -1'
_atom_sites_solution_hydrogens geom
_atom_sites_solution_primary direct
_atom_sites_solution_secondary difmap
_audit_creation_method SHELXL-97
_cell_angle_alpha 72.23(3)
_cell_angle_beta 74.24(3)
_cell_angle_gamma 83.43(2)
_cell_formula_units_Z 1
_cell_length_a 11.731(6)
_cell_length_b 12.592(4)
_cell_length_c 13.272(6)
_cell_measurement_reflns_used 490
_cell_measurement_temperature 223(2)
_cell_measurement_theta_max 31
_cell_measurement_theta_min 3
_cell_volume 1795.7(14)
_computing_cell_refinement AUTOMAR
_computing_data_collection MARXDS
_computing_data_reduction MARSCALE
_computing_molecular_graphics 'ORTEP (Brueggermann and Smith, 1990)'
_computing_publication_material 'PLATON (Spek, 1990)'
_computing_structure_refinement 'SHELXL-97 (Sheldrick, 1997)'
_computing_structure_solution 'SHELXS-97 (Sheldrick, 1997)'
_diffrn_ambient_temperature 223(2)
_diffrn_measured_fraction_theta_full 0.932
_diffrn_measured_fraction_theta_max 0.704
_diffrn_measurement_device_type 'MAR345 with image plate detector'
_diffrn_measurement_method 'phi scan'
_diffrn_radiation_monochromator graphite
_diffrn_radiation_source 'fine-focus sealed tube'
_diffrn_radiation_type MoK\a
_diffrn_radiation_wavelength 0.71073
_diffrn_reflns_av_R_equivalents 0.0436
_diffrn_reflns_av_sigmaI/netI 0.0399
_diffrn_reflns_limit_h_max 15
_diffrn_reflns_limit_h_min -15
_diffrn_reflns_limit_k_max 16
_diffrn_reflns_limit_k_min -15
_diffrn_reflns_limit_l_max 15
_diffrn_reflns_limit_l_min -16
_diffrn_reflns_number 13824
_diffrn_reflns_theta_full 25.00
_diffrn_reflns_theta_max 29.88
_diffrn_reflns_theta_min 2.70
_diffrn_standards_number none
_exptl_absorpt_coefficient_mu 1.827
_exptl_absorpt_correction_T_max 0.83
_exptl_absorpt_correction_T_min 0.80
_exptl_absorpt_correction_type empirical
_exptl_absorpt_process_details SADABS
_exptl_crystal_colour blue
_exptl_crystal_density_diffrn 1.563
_exptl_crystal_density_method 'not measured'
_exptl_crystal_description prism
_exptl_crystal_F_000 866
_exptl_crystal_size_max 0.2
_exptl_crystal_size_mid 0.1
_exptl_crystal_size_min 0.1
_refine_diff_density_max 1.096
_refine_diff_density_min -0.705
_refine_diff_density_rms 0.134
_refine_ls_extinction_coef 0.037(3)
_refine_ls_extinction_expression Fc^*^=kFc[1+0.001xFc^2^\l^3^/sin(2\q)]^-1/4^
_refine_ls_extinction_method SHELXL
_refine_ls_goodness_of_fit_ref 1.073
_refine_ls_hydrogen_treatment constr
_refine_ls_matrix_type full
_refine_ls_number_parameters 437
_refine_ls_number_reflns 7296
_refine_ls_number_restraints 13
_refine_ls_restrained_S_all 1.099
_refine_ls_R_factor_all 0.0536
_refine_ls_R_factor_gt 0.0508
_refine_ls_shift/su_max 0.001
_refine_ls_shift/su_mean 0.000
_refine_ls_structure_factor_coef Fsqd
_refine_ls_weighting_details 'calc w=1/[\s^2^(Fo^2^)+(0.0946P)^2^+0.9534P] where P=(Fo^2^+2Fc^2^)/3'
_refine_ls_weighting_scheme calc
_refine_ls_wR_factor_gt 0.1463
_refine_ls_wR_factor_ref 0.1499
_reflns_number_gt 6463
_reflns_number_total 7296
_reflns_threshold_expression >2sigma(I)
_cod_data_source_file ic101636r_si_002_1.cif
_cod_data_source_block beamm131a
_cod_database_code 4316994

loop_
_symmetry_equiv_pos_as_xyz
'x, y, z'
'-x, -y, -z'

loop_
_atom_site_label
_atom_site_type_symbol
_atom_site_fract_x
_atom_site_fract_y
_atom_site_fract_z
_atom_site_U_iso_or_equiv
_atom_site_adp_type
_atom_site_occupancy
_atom_site_symmetry_multiplicity
_atom_site_calc_flag
_atom_site_refinement_flags
_atom_site_disorder_assembly
_atom_site_disorder_group
Cu1 Cu 0.71040(3) 0.22238(3) 0.55026(3) 0.04299(15) Uani 1 1 d U . .
Cu2 Cu 0.69045(3) 0.02328(3) 0.76148(3) 0.04272(14) Uani 1 1 d U . .
Cu3 Cu 0.45775(3) 0.18157(3) 0.73108(3) 0.04096(14) Uani 1 1 d U . .
O1 O 0.62826(17) 0.17394(17) 0.70480(18) 0.0416(4) Uani 1 1 d . . .
O2 O 0.54516(19) -0.0239(2) 0.8711(2) 0.0496(5) Uani 1 1 d U . .
O3 O 0.45699(19) 0.29154(19) 0.5913(2) 0.0477(5) Uani 1 1 d U . .
O4 O 0.8617(2) 0.1564(2) 0.5740(2) 0.0519(5) Uani 1 1 d U . .
O5 O 0.6585(3) -0.0569(2) 0.6475(2) 0.0636(6) Uani 1 1 d U . .
O6 O 0.6677(2) 0.0849(2) 0.4966(2) 0.0562(6) Uani 1 1 d . . .
O7 O 0.4388(2) 0.2937(2) 0.8387(2) 0.0528(5) Uani 1 1 d U . .
O8 O 0.6314(2) 0.3172(2) 0.8070(2) 0.0572(6) Uani 1 1 d . . .
N1 N 0.2822(2) 0.1624(2) 0.7742(2) 0.0440(5) Uani 1 1 d . . .
N2 N 0.0447(3) 0.1150(3) 0.8641(3) 0.0704(9) Uani 1 1 d . . .
N3 N 0.4503(2) 0.0345(2) 0.8444(2) 0.0429(5) Uani 1 1 d . . .
N4 N 0.7788(2) 0.3291(2) 0.4051(3) 0.0502(6) Uani 1 1 d . . .
N5 N 0.8470(4) 0.4949(4) 0.2083(4) 0.0797(11) Uani 1 1 d . . .
N6 N 0.5646(2) 0.3101(2) 0.5221(2) 0.0423(5) Uani 1 1 d . . .
N7 N 0.7919(2) -0.0949(2) 0.8401(2) 0.0463(6) Uani 1 1 d . . .
N8 N 0.9551(3) -0.2483(3) 0.9203(3) 0.0685(9) Uani 1 1 d . . .
N9 N 0.8475(2) 0.0688(2) 0.6651(2) 0.0454(6) Uani 1 1 d . . .
C1 C 0.1998(3) 0.2279(3) 0.7357(3) 0.0558(8) Uani 1 1 d U . .
H1 H 0.2208 0.2915 0.6773 0.067 Uiso 1 1 calc R . .
C2 C 0.0800(4) 0.2031(4) 0.7817(4) 0.0710(11) Uani 1 1 d U . .
H2 H 0.0232 0.2512 0.7525 0.085 Uiso 1 1 calc R . .
C3 C 0.1310(3) 0.0456(3) 0.9017(3) 0.0588(9) Uani 1 1 d . . .
H3 H 0.1099 -0.0194 0.9582 0.071 Uiso 1 1 calc R . .
C4 C 0.2497(3) 0.0694(3) 0.8581(3) 0.0458(7) Uani 1 1 d . . .
C5 C 0.3457(3) -0.0015(3) 0.8986(3) 0.0465(6) Uani 1 1 d U . .
C6 C 0.3237(4) -0.1046(3) 0.9927(3) 0.0608(9) Uani 1 1 d U . .
H6A H 0.3981 -0.1388 1.0050 0.091 Uiso 1 1 calc R . .
H6B H 0.2813 -0.1558 0.9768 0.091 Uiso 1 1 calc R . .
H6C H 0.2776 -0.0856 1.0570 0.091 Uiso 1 1 calc R . .
C7 C 0.8916(3) 0.3381(4) 0.3477(3) 0.0621(9) Uani 1 1 d . . .
H7 H 0.9496 0.2893 0.3742 0.075 Uiso 1 1 calc R . .
C8 C 0.9229(4) 0.4204(4) 0.2483(4) 0.0767(12) Uani 1 1 d . . .
H8 H 1.0016 0.4226 0.2084 0.092 Uiso 1 1 calc R . .
C9 C 0.7322(4) 0.4836(3) 0.2676(3) 0.0612(9) Uani 1 1 d . . .
H9 H 0.6752 0.5343 0.2418 0.073 Uiso 1 1 calc R . .
C10 C 0.6966(3) 0.4009(3) 0.3638(3) 0.0466(7) Uani 1 1 d . . .
C11 C 0.5742(3) 0.3852(3) 0.4288(3) 0.0460(6) Uani 1 1 d . . .
C12 C 0.4725(3) 0.4509(3) 0.3915(4) 0.0606(9) Uani 1 1 d . . .
H12A H 0.4006 0.4289 0.4469 0.091 Uiso 1 1 calc R . .
H12B H 0.4678 0.4375 0.3254 0.091 Uiso 1 1 calc R . .
H12C H 0.4833 0.5289 0.3781 0.091 Uiso 1 1 calc R . .
C13 C 0.7576(3) -0.1788(3) 0.9305(3) 0.0560(8) Uani 1 1 d . . .
H13 H 0.6776 -0.1863 0.9663 0.067 Uiso 1 1 calc R . .
C14 C 0.8401(4) -0.2542(4) 0.9710(4) 0.0695(11) Uani 1 1 d . . .
H14 H 0.8151 -0.3108 1.0355 0.083 Uiso 1 1 calc R . .
C15 C 0.9878(4) -0.1636(4) 0.8293(4) 0.0629(9) Uani 1 1 d . . .
H15 H 1.0677 -0.1571 0.7930 0.076 Uiso 1 1 calc R . .
C16 C 0.9071(3) -0.0859(3) 0.7878(3) 0.0496(7) Uani 1 1 d . . .
C17 C 0.9382(3) 0.0064(3) 0.6875(3) 0.0484(7) Uani 1 1 d . . .
C18 C 1.0621(3) 0.0234(4) 0.6170(4) 0.0612(9) Uani 1 1 d . . .
H18A H 1.0637 0.0903 0.5576 0.092 Uiso 1 1 calc R . .
H18B H 1.0881 -0.0392 0.5885 0.092 Uiso 1 1 calc R . .
H18C H 1.1137 0.0300 0.6597 0.092 Uiso 1 1 calc R . .
C19 C 0.6561(3) -0.0168(3) 0.5497(3) 0.0484(7) Uani 1 1 d . . .
C20 C 0.6346(3) -0.0959(4) 0.4925(4) 0.0607(9) Uani 1 1 d . . .
H20A H 0.6359 -0.0560 0.4179 0.091 Uiso 1 1 calc R . .
H20B H 0.5588 -0.1284 0.5286 0.091 Uiso 1 1 calc R . .
H20C H 0.6955 -0.1538 0.4943 0.091 Uiso 1 1 calc R . .
C21 C 0.5247(3) 0.3326(3) 0.8530(3) 0.0511(7) Uani 1 1 d U . .
C22 C 0.4952(5) 0.4030(4) 0.9297(4) 0.0783(12) Uani 1 1 d U . .
H22A H 0.4122 0.4233 0.9431 0.117 Uiso 1 1 calc R . .
H22B H 0.5405 0.4692 0.8979 0.117 Uiso 1 1 calc R . .
H22C H 0.5139 0.3616 0.9974 0.117 Uiso 1 1 calc R . .
O1W O 0.7147(4) 0.1570(4) 0.2720(4) 0.0978(8) Uani 1 1 d D . .
C1W C 0.6135(6) 0.2125(6) 0.2414(6) 0.1049(12) Uani 1 1 d D . .
C2W C 0.7416(9) -0.3311(7) 0.7348(7) 0.125(3) Uani 1 1 d D . .
O2W O 0.8188(6) -0.2538(6) 0.6817(5) 0.1082(18) Uani 0.75 1 d PD A 1
O2W' O 0.6343(13) -0.2794(15) 0.7812(18) 0.26(3) Uani 0.25 1 d PD A 2
O3W O 0.8361(4) 0.3894(4) 0.8284(4) 0.0978(8) Uani 1 1 d D . .
C3W C 0.8440(6) 0.3851(6) 0.9307(6) 0.1049(12) Uani 1 1 d D . .
O4W C 0.0000 0.5000 0.5000 0.0978(8) Uani 1 2 d SD . .
C4W O 0.0420(8) 0.3970(7) 0.4691(8) 0.1049(12) Uani 0.50 1 d PD . .

loop_
_atom_site_aniso_label
_atom_site_aniso_U_11
_atom_site_aniso_U_22
_atom_site_aniso_U_33
_atom_site_aniso_U_23
_atom_site_aniso_U_13
_atom_site_aniso_U_12
Cu1 0.0390(2) 0.0440(2) 0.0408(3) -0.00794(16) -0.00623(15) -0.00162(14)
Cu2 0.0375(2) 0.0436(2) 0.0423(3) -0.00893(16) -0.00673(15) -0.00010(14)
Cu3 0.0365(2) 0.0411(2) 0.0407(2) -0.00842(15) -0.00571(15) -0.00195(14)
O1 0.0376(10) 0.0429(10) 0.0400(12) -0.0093(8) -0.0062(8) -0.0005(8)
O2 0.0412(10) 0.0503(12) 0.0483(13) -0.0054(9) -0.0070(7) -0.0006(8)
O3 0.0428(11) 0.0497(12) 0.0446(11) -0.0074(7) -0.0085(9) -0.0011(9)
O4 0.0411(10) 0.0556(13) 0.0511(14) -0.0066(10) -0.0080(9) -0.0026(8)
O5 0.0739(17) 0.0607(15) 0.0590(17) -0.0181(12) -0.0171(13) -0.0097(12)
O6 0.0563(13) 0.0575(14) 0.0561(16) -0.0180(11) -0.0150(11) -0.0004(10)
O7 0.0520(12) 0.0543(13) 0.0518(14) -0.0186(10) -0.0091(10) -0.0013(10)
O8 0.0551(14) 0.0578(14) 0.0595(16) -0.0162(11) -0.0158(11) -0.0038(11)
N1 0.0398(12) 0.0478(13) 0.0414(14) -0.0123(11) -0.0060(10) -0.0014(10)
N2 0.0515(17) 0.077(2) 0.074(2) -0.0146(18) -0.0090(15) -0.0052(15)
N3 0.0402(12) 0.0421(12) 0.0416(14) -0.0086(10) -0.0064(10) -0.0017(9)
N4 0.0473(14) 0.0491(14) 0.0481(16) -0.0093(11) -0.0060(11) -0.0048(11)
N5 0.074(2) 0.077(2) 0.068(2) -0.0018(18) -0.0038(18) -0.0093(19)
N6 0.0401(12) 0.0432(12) 0.0408(14) -0.0093(10) -0.0079(10) -0.0030(9)
N7 0.0429(13) 0.0477(13) 0.0451(16) -0.0111(11) -0.0099(11) 0.0019(10)
N8 0.066(2) 0.069(2) 0.063(2) -0.0109(16) -0.0178(16) 0.0075(16)
N9 0.0406(12) 0.0466(13) 0.0443(15) -0.0095(11) -0.0072(10) -0.0011(10)
C1 0.0497(15) 0.0568(19) 0.056(2) -0.0117(15) -0.0115(14) 0.0012(14)
C2 0.0508(16) 0.078(3) 0.077(3) -0.013(2) -0.0139(17) -0.0020(17)
C3 0.0450(17) 0.064(2) 0.060(2) -0.0117(16) -0.0056(15) -0.0065(14)
C4 0.0421(15) 0.0479(15) 0.0441(18) -0.0123(13) -0.0050(12) -0.0049(12)
C5 0.0429(15) 0.0481(15) 0.0446(17) -0.0118(11) -0.0053(12) -0.0037(12)
C6 0.062(2) 0.0560(18) 0.053(2) -0.0064(13) -0.0044(16) -0.0058(16)
C7 0.0525(19) 0.064(2) 0.061(2) -0.0106(17) -0.0061(16) -0.0052(16)
C8 0.061(2) 0.080(3) 0.070(3) -0.008(2) 0.000(2) -0.007(2)
C9 0.062(2) 0.058(2) 0.054(2) -0.0047(16) -0.0112(16) -0.0030(16)
C10 0.0468(15) 0.0451(15) 0.0437(18) -0.0090(13) -0.0087(12) -0.0021(12)
C11 0.0486(16) 0.0437(15) 0.0434(18) -0.0084(12) -0.0116(13) -0.0033(12)
C12 0.060(2) 0.059(2) 0.058(2) -0.0114(16) -0.0147(16) 0.0041(16)
C13 0.0542(18) 0.0584(19) 0.050(2) -0.0092(15) -0.0111(15) -0.0007(15)
C14 0.069(2) 0.064(2) 0.067(3) -0.0097(19) -0.016(2) 0.0001(19)
C15 0.056(2) 0.065(2) 0.064(3) -0.0145(18) -0.0161(17) 0.0066(16)
C16 0.0421(15) 0.0553(18) 0.0491(19) -0.0135(14) -0.0106(13) 0.0014(13)
C17 0.0416(15) 0.0542(17) 0.0471(19) -0.0139(14) -0.0085(13) -0.0008(12)
C18 0.0461(17) 0.073(2) 0.058(2) -0.0140(18) -0.0096(15) -0.0009(16)
C19 0.0405(14) 0.0504(17) 0.053(2) -0.0168(14) -0.0081(13) -0.0011(12)
C20 0.0573(19) 0.068(2) 0.061(2) -0.0250(18) -0.0134(16) -0.0034(16)
C21 0.0554(18) 0.0472(16) 0.049(2) -0.0113(13) -0.0154(14) 0.0017(13)
C22 0.084(3) 0.081(3) 0.081(3) -0.042(2) -0.018(2) -0.001(2)
O1W 0.0874(16) 0.108(2) 0.0959(19) -0.0263(16) -0.0204(13) -0.0086(14)
C1W 0.106(3) 0.107(3) 0.103(3) -0.029(2) -0.029(2) -0.011(2)
C2W 0.158(7) 0.095(5) 0.139(7) -0.026(5) -0.070(6) -0.015(5)
O2W 0.109(4) 0.123(5) 0.106(5) -0.049(4) -0.042(3) 0.025(4)
O2W' 0.21(3) 0.112(16) 0.44(6) 0.14(2) -0.26(4) -0.084(17)
O3W 0.0874(16) 0.108(2) 0.0959(19) -0.0263(16) -0.0204(13) -0.0086(14)
C3W 0.106(3) 0.107(3) 0.103(3) -0.029(2) -0.029(2) -0.011(2)
O4W 0.0874(16) 0.108(2) 0.0959(19) -0.0263(16) -0.0204(13) -0.0086(14)
C4W 0.106(3) 0.107(3) 0.103(3) -0.029(2) -0.029(2) -0.011(2)

loop_
_atom_type_symbol
_atom_type_description
_atom_type_scat_dispersion_real
_atom_type_scat_dispersion_imag
_atom_type_scat_source
C C 0.0033 0.0016 'International Tables Vol C Tables 4.2.6.8 and 6.1.1.4'
H H 0.0000 0.0000 'International Tables Vol C Tables 4.2.6.8 and 6.1.1.4'
Cu Cu 0.3201 1.2651 'International Tables Vol C Tables 4.2.6.8 and 6.1.1.4'
N N 0.0061 0.0033 'International Tables Vol C Tables 4.2.6.8 and 6.1.1.4'
O O 0.0106 0.0060 'International Tables Vol C Tables 4.2.6.8 and 6.1.1.4'

loop_
_geom_angle_atom_site_label_1
_geom_angle_atom_site_label_2
_geom_angle_atom_site_label_3
_geom_angle
_geom_angle_site_symmetry_1
_geom_angle_site_symmetry_3
_geom_angle_publ_flag
O4 Cu1 O1 93.97(10) . . ?
O4 Cu1 N6 172.17(10) . . ?
O1 Cu1 N6 88.36(11) . . ?
O4 Cu1 N4 95.12(12) . . ?
O1 Cu1 N4 157.45(11) . . ?
N6 Cu1 N4 80.12(12) . . ?
O4 Cu1 O6 94.69(11) . . ?
O1 Cu1 O6 99.86(10) . . ?
N6 Cu1 O6 92.27(10) . . ?
N4 Cu1 O6 99.90(12) . . ?
O2 Cu2 O1 93.95(10) . . ?
O2 Cu2 N9 172.83(11) . . ?
O1 Cu2 N9 89.06(11) . . ?
O2 Cu2 N7 94.14(11) . . ?
O1 Cu2 N7 156.52(10) . . ?
N9 Cu2 N7 80.66(12) . . ?
O2 Cu2 O5 94.92(11) . . ?
O1 Cu2 O5 100.39(11) . . ?
N9 Cu2 O5 90.92(12) . . ?
N7 Cu2 O5 100.82(12) . . ?
O1 Cu3 O3 94.37(10) . . ?
O1 Cu3 N3 89.50(10) . . ?
O3 Cu3 N3 159.75(11) . . ?
O1 Cu3 N1 170.17(10) . . ?
O3 Cu3 N1 94.24(11) . . ?
N3 Cu3 N1 80.80(11) . . ?
O1 Cu3 O7 91.95(9) . . ?
O3 Cu3 O7 100.72(10) . . ?
N3 Cu3 O7 98.99(11) . . ?
N1 Cu3 O7 91.09(10) . . ?
Cu3 O1 Cu1 113.52(11) . . ?
Cu3 O1 Cu2 112.74(10) . . ?
Cu1 O1 Cu2 105.82(10) . . ?
N3 O2 Cu2 112.68(19) . . ?
N6 O3 Cu3 113.98(18) . . ?
N9 O4 Cu1 111.33(18) . . ?
C19 O5 Cu2 130.1(2) . . ?
C19 O6 Cu1 128.0(3) . . ?
C21 O7 Cu3 123.7(2) . . ?
C1 N1 C4 118.7(3) . . ?
C1 N1 Cu3 129.1(2) . . ?
C4 N1 Cu3 112.2(2) . . ?
C2 N2 C3 116.5(4) . . ?
C5 N3 O2 119.3(3) . . ?
C5 N3 Cu3 116.7(2) . . ?
O2 N3 Cu3 123.85(19) . . ?
C7 N4 C10 118.4(3) . . ?
C7 N4 Cu1 128.5(3) . . ?
C10 N4 Cu1 113.1(2) . . ?
C8 N5 C9 115.6(4) . . ?
C11 N6 O3 118.8(3) . . ?
C11 N6 Cu1 117.4(2) . . ?
O3 N6 Cu1 123.8(2) . . ?
C13 N7 C16 119.6(3) . . ?
C13 N7 Cu2 128.3(2) . . ?
C16 N7 Cu2 112.1(2) . . ?
C14 N8 C15 117.2(4) . . ?
C17 N9 O4 120.1(3) . . ?
C17 N9 Cu2 117.4(2) . . ?
O4 N9 Cu2 122.36(19) . . ?
N1 C1 C2 120.5(4) . . ?
N1 C1 H1 119.7 . . ?
C2 C1 H1 119.7 . . ?
N2 C2 C1 122.7(4) . . ?
N2 C2 H2 118.7 . . ?
C1 C2 H2 118.7 . . ?
N2 C3 C4 121.6(4) . . ?
N2 C3 H3 119.2 . . ?
C4 C3 H3 119.2 . . ?
N1 C4 C3 120.0(3) . . ?
N1 C4 C5 116.6(3) . . ?
C3 C4 C5 123.4(3) . . ?
N3 C5 C4 113.3(3) . . ?
N3 C5 C6 123.8(3) . . ?
C4 C5 C6 122.9(3) . . ?
C5 C6 H6A 109.5 . . ?
C5 C6 H6B 109.5 . . ?
H6A C6 H6B 109.5 . . ?
C5 C6 H6C 109.5 . . ?
H6A C6 H6C 109.5 . . ?
H6B C6 H6C 109.5 . . ?
N4 C7 C8 120.2(4) . . ?
N4 C7 H7 119.9 . . ?
C8 C7 H7 119.9 . . ?
N5 C8 C7 123.2(4) . . ?
N5 C8 H8 118.4 . . ?
C7 C8 H8 118.4 . . ?
N5 C9 C10 123.1(4) . . ?
N5 C9 H9 118.4 . . ?
C10 C9 H9 118.4 . . ?
N4 C10 C9 119.4(3) . . ?
N4 C10 C11 115.9(3) . . ?
C9 C10 C11 124.7(3) . . ?
N6 C11 C10 113.2(3) . . ?
N6 C11 C12 124.0(3) . . ?
C10 C11 C12 122.8(3) . . ?
C11 C12 H12A 109.5 . . ?
C11 C12 H12B 109.5 . . ?
H12A C12 H12B 109.5 . . ?
C11 C12 H12C 109.5 . . ?
H12A C12 H12C 109.5 . . ?
H12B C12 H12C 109.5 . . ?
N7 C13 C14 120.1(4) . . ?
N7 C13 H13 119.9 . . ?
C14 C13 H13 119.9 . . ?
N8 C14 C13 121.7(4) . . ?
N8 C14 H14 119.1 . . ?
C13 C14 H14 119.1 . . ?
N8 C15 C16 122.3(4) . . ?
N8 C15 H15 118.9 . . ?
C16 C15 H15 118.9 . . ?
N7 C16 C15 119.1(3) . . ?
N7 C16 C17 116.7(3) . . ?
C15 C16 C17 124.2(3) . . ?
N9 C17 C16 113.1(3) . . ?
N9 C17 C18 124.0(3) . . ?
C16 C17 C18 122.9(3) . . ?
C17 C18 H18A 109.5 . . ?
C17 C18 H18B 109.5 . . ?
H18A C18 H18B 109.5 . . ?
C17 C18 H18C 109.5 . . ?
H18A C18 H18C 109.5 . . ?
H18B C18 H18C 109.5 . . ?
O5 C19 O6 125.0(3) . . ?
O5 C19 C20 117.0(3) . . ?
O6 C19 C20 118.0(4) . . ?
C19 C20 H20A 109.5 . . ?
C19 C20 H20B 109.5 . . ?
H20A C20 H20B 109.5 . . ?
C19 C20 H20C 109.5 . . ?
H20A C20 H20C 109.5 . . ?
H20B C20 H20C 109.5 . . ?
O7 C21 O8 124.7(3) . . ?
O7 C21 C22 116.2(3) . . ?
O8 C21 C22 119.1(3) . . ?
C21 C22 H22A 109.5 . . ?
C21 C22 H22B 109.5 . . ?
H22A C22 H22B 109.5 . . ?
C21 C22 H22C 109.5 . . ?
H22A C22 H22C 109.5 . . ?
H22B C22 H22C 109.5 . . ?
O2W C2W O2W' 108.2(10) . . ?
C4W O4W C4W 180.0(7) . 2_566 ?

loop_
_geom_bond_atom_site_label_1
_geom_bond_atom_site_label_2
_geom_bond_distance
_geom_bond_site_symmetry_2
_geom_bond_publ_flag
Cu1 O4 1.935(3) . ?
Cu1 O1 1.951(2) . ?
Cu1 N6 1.988(3) . ?
Cu1 N4 1.997(3) . ?
Cu1 O6 2.213(3) . ?
Cu2 O2 1.932(2) . ?
Cu2 O1 1.951(2) . ?
Cu2 N9 1.968(3) . ?
Cu2 N7 2.010(3) . ?
Cu2 O5 2.185(3) . ?
Cu3 O1 1.931(2) . ?
Cu3 O3 1.949(3) . ?
Cu3 N3 1.991(3) . ?
Cu3 N1 2.004(3) . ?
Cu3 O7 2.252(3) . ?
O2 N3 1.332(3) . ?
O3 N6 1.341(3) . ?
O4 N9 1.351(4) . ?
O5 C19 1.248(5) . ?
O6 C19 1.262(4) . ?
O7 C21 1.251(4) . ?
O8 C21 1.256(4) . ?
N1 C1 1.306(5) . ?
N1 C4 1.354(4) . ?
N2 C2 1.310(6) . ?
N2 C3 1.359(5) . ?
N3 C5 1.295(4) . ?
N4 C7 1.334(5) . ?
N4 C10 1.355(4) . ?
N5 C8 1.311(7) . ?
N5 C9 1.361(6) . ?
N6 C11 1.293(4) . ?
N7 C13 1.335(5) . ?
N7 C16 1.341(4) . ?
N8 C14 1.333(6) . ?
N8 C15 1.341(6) . ?
N9 C17 1.295(4) . ?
C1 C2 1.401(5) . ?
C1 H1 0.9300 . ?
C2 H2 0.9300 . ?
C3 C4 1.383(5) . ?
C3 H3 0.9300 . ?
C4 C5 1.469(5) . ?
C5 C6 1.491(5) . ?
C6 H6A 0.9600 . ?
C6 H6B 0.9600 . ?
C6 H6C 0.9600 . ?
C7 C8 1.392(6) . ?
C7 H7 0.9300 . ?
C8 H8 0.9300 . ?
C9 C10 1.373(5) . ?
C9 H9 0.9300 . ?
C10 C11 1.460(5) . ?
C11 C12 1.483(5) . ?
C12 H12A 0.9600 . ?
C12 H12B 0.9600 . ?
C12 H12C 0.9600 . ?
C13 C14 1.375(6) . ?
C13 H13 0.9300 . ?
C14 H14 0.9300 . ?
C15 C16 1.378(5) . ?
C15 H15 0.9300 . ?
C16 C17 1.464(5) . ?
C17 C18 1.497(5) . ?
C18 H18A 0.9600 . ?
C18 H18B 0.9600 . ?
C18 H18C 0.9600 . ?
C19 C20 1.502(5) . ?
C20 H20A 0.9600 . ?
C20 H20B 0.9600 . ?
C20 H20C 0.9600 . ?
C21 C22 1.493(5) . ?
C22 H22A 0.9600 . ?
C22 H22B 0.9600 . ?
C22 H22C 0.9600 . ?
O1W C1W 1.400(6) . ?
C2W O2W 1.303(8) . ?
C2W O2W' 1.423(10) . ?
O3W C3W 1.370(7) . ?
O4W C4W 1.471(7) . ?
O4W C4W 1.471(7) 2_566 ?
